data_2014059
loop_
_publ_author_name
'Ze-Huai, Shao'
'Jun, Luo'
'Rui-Fang, Cai'
'Xi-Geng, Zhou'
'Lin-Hong, Weng'
'Zhen-Xia, Chen'

_publ_section_title
;<i>catena</i>-Poly[[bis(1<i>H</i>-benzotriazole-\k<i>N</i>^3^)cobalt(II)]-di-\m-tricyanomethanido-\k^2^<i>N</i>:<i>N</i>']
 and
 <i>catena</i>-poly[[bis(3,5-dimethyl-1<i>H</i>-pyrazole-\k<i>N</i>^2^)manganese(II)]-di-\m-tricyanomethanido-\k^2^<i>N</i>:<i>N</i>']
;
_journal_issue 6
_journal_name_full 'Acta Crystallographica Section C'
_journal_page_first m250
_journal_page_last m253
_journal_paper_doi 10.1107/S0108270104008406
_journal_volume 60
_journal_year 2004
_chemical_formula_iupac '[Mn (C4 N3)2 (C5 H8 N2)2]'
_chemical_formula_moiety 'C18 H16 Mn N10'
_chemical_formula_sum 'C18 H16 Mn N10'
_chemical_formula_weight 427.35
_chemical_name_systematic
;
catena-poly[[bis(3,5-dimethyl-1H-pyrazole-\kN^2^)manganese(II)-di-\m-
tricyanomethanido-\k^2^N:N']
;
_space_group_IT_number 61
_symmetry_cell_setting orthorhombic
_symmetry_space_group_name_Hall '-P 2ac 2ab'
_symmetry_space_group_name_H-M 'P b c a'
_atom_sites_solution_hydrogens geom
_atom_sites_solution_primary direct
_atom_sites_solution_secondary difmap
_cell_angle_alpha 90.00
_cell_angle_beta 90.00
_cell_angle_gamma 90.00
_cell_formula_units_Z 4
_cell_length_a 16.107(9)
_cell_length_b 7.547(4)
_cell_length_c 17.437(10)
_cell_measurement_reflns_used 936
_cell_measurement_temperature 298(2)
_cell_measurement_theta_max 23.625
_cell_measurement_theta_min 0.704
_cell_volume 2120(2)
_computing_cell_refinement 'SAINT (Bruker, 2000)'
_computing_data_collection 'SMART (Bruker, 2000)'
_computing_data_reduction SAINT
_computing_molecular_graphics 'SHELXTL (Sheldrick, 2000)'
_computing_publication_material SHELXTL
_computing_structure_refinement 'SHELXL97 (Sheldrick, 1997)'
_computing_structure_solution 'SHELXS97 (Sheldrick, 1997)'
_diffrn_ambient_temperature 298(2)
_diffrn_measured_fraction_theta_full 0.993
_diffrn_measured_fraction_theta_max 0.993
_diffrn_measurement_device_type 'Bruker SMART CCD area-detector'
_diffrn_measurement_method '\f and \w scans'
_diffrn_radiation_monochromator graphite
_diffrn_radiation_source 'fine-focus sealed tube'
_diffrn_radiation_type MoK\a
_diffrn_radiation_wavelength 0.71073
_diffrn_reflns_av_R_equivalents 0.0285
_diffrn_reflns_av_sigmaI/netI 0.0355
_diffrn_reflns_limit_h_max 19
_diffrn_reflns_limit_h_min -12
_diffrn_reflns_limit_k_max 8
_diffrn_reflns_limit_k_min -8
_diffrn_reflns_limit_l_max 12
_diffrn_reflns_limit_l_min -20
_diffrn_reflns_number 4692
_diffrn_reflns_theta_full 25.00
_diffrn_reflns_theta_max 25.00
_diffrn_reflns_theta_min 2.34
_diffrn_standards_decay_% 2.49
_exptl_absorpt_coefficient_mu 0.648
_exptl_absorpt_correction_T_max 0.9380
_exptl_absorpt_correction_T_min 0.8548
_exptl_absorpt_correction_type multi-scan
_exptl_absorpt_process_details '(SADABS; Sheldrick, 1996)'
_exptl_crystal_colour colourless
_exptl_crystal_density_diffrn 1.339
_exptl_crystal_density_method 'not measured'
_exptl_crystal_description block
_exptl_crystal_F_000 876
_exptl_crystal_size_max 0.25
_exptl_crystal_size_mid 0.15
_exptl_crystal_size_min 0.10
_refine_diff_density_max 0.170
_refine_diff_density_min -0.204
_refine_ls_extinction_method none
_refine_ls_goodness_of_fit_ref 0.938
_refine_ls_hydrogen_treatment constr
_refine_ls_matrix_type full
_refine_ls_number_parameters 135
_refine_ls_number_reflns 1853
_refine_ls_number_restraints 0
_refine_ls_restrained_S_all 0.938
_refine_ls_R_factor_all 0.0578
_refine_ls_R_factor_gt 0.0350
_refine_ls_shift/su_max 0.003
_refine_ls_shift/su_mean 0.000
_refine_ls_structure_factor_coef Fsqd
_refine_ls_weighting_details 'calc w=1/[\s^2^(Fo^2^)+(0.0396P)^2^] where P=(Fo^2^+2Fc^2^)/3'
_refine_ls_weighting_scheme calc
_refine_ls_wR_factor_gt 0.0782
_refine_ls_wR_factor_ref 0.0861
_reflns_number_gt 1226
_reflns_number_total 1853
_reflns_threshold_expression I>2\s(I)
_cod_data_source_file sk1708.cif
_cod_data_source_block II
_cod_depositor_comments
;
The following automatic conversions were performed:
'_symmetry_cell_setting' value 'Orthorhombic' changed to 'orthorhombic'
according to '/home/saulius/struct/CIF-dictionaries/cif_core.dic'
dictionary named 'cif_core.dic' version 2.4.1 from
2010-06-29.

'_geom_bond_publ_flag' value 'Y' changed to 'y' according to
'/home/saulius/struct/CIF-dictionaries/cif_core.dic' dictionary named
'cif_core.dic' version 2.4.1 from 2010-06-29 (9
times).

'_geom_bond_publ_flag' value 'N' changed to 'n' according to
'/home/saulius/struct/CIF-dictionaries/cif_core.dic' dictionary named
'cif_core.dic' version 2.4.1 from 2010-06-29 (15 times).

Automatic conversion script
Id: cif_fix_enum 1527 2010-12-29 10:47:43Z saulius 

The following automatic conversions were performed:

'_symmetry_cell_setting' value 'Orthorhombic' changed to
'orthorhombic' according to
/home/saulius/struct/CIF-dictionaries/cif_core.dic dictionary named
'cif_core.dic' version 2.4.1 from 2010-06-29.

'_geom_bond_publ_flag'
value 'Y' changed to 'y' according to
/home/saulius/struct/CIF-dictionaries/cif_core.dic dictionary named
'cif_core.dic' version 2.4.1 from 2010-06-29 (9
times).

'_geom_bond_publ_flag' value 'N' changed to 'n' according to
/home/saulius/struct/CIF-dictionaries/cif_core.dic dictionary named
'cif_core.dic' version 2.4.1 from 2010-06-29 (15 times).

Automatic conversion script
Id: cif_fix_values 1715 2011-07-08 13:25:40Z adriana 
;
_cod_database_code 2014059

loop_
_symmetry_equiv_pos_as_xyz
'x, y, z'
'-x+1/2, -y, z+1/2'
'-x, y+1/2, -z+1/2'
'x+1/2, -y+1/2, -z'
'-x, -y, -z'
'x-1/2, y, -z-1/2'
'x, -y-1/2, z-1/2'
'-x-1/2, y-1/2, z'

loop_
_atom_site_label
_atom_site_fract_x
_atom_site_fract_y
_atom_site_fract_z
_atom_site_U_iso_or_equiv
_atom_site_adp_type
_atom_site_calc_flag
_atom_site_refinement_flags
_atom_site_occupancy
_atom_site_disorder_assembly
_atom_site_disorder_group
_atom_site_type_symbol
Mn1 1.0000 0.0000 0.5000 0.03964(17) Uani d S 1 . . Mn
N1 0.90209(12) 0.2061(3) 0.48651(12) 0.0548(6) Uani d . 1 . . N
N2 0.91420(12) 0.7795(3) 0.46990(12) 0.0553(6) Uani d . 1 . . N
N3 0.71276(12) 0.4929(3) 0.35013(15) 0.0668(6) Uani d . 1 . . N
N4 1.02980(11) 0.0326(2) 0.37587(11) 0.0471(5) Uani d . 1 . . N
N5 0.96772(12) 0.0324(2) 0.32351(11) 0.0477(5) Uani d . 1 . . N
C1 0.87257(13) 0.3349(3) 0.46441(13) 0.0404(6) Uani d . 1 . . C
C2 0.87933(13) 0.6515(3) 0.45566(13) 0.0410(6) Uani d . 1 . . C
C3 0.76882(14) 0.4932(3) 0.39012(15) 0.0455(6) Uani d . 1 . . C
C4 0.83836(12) 0.4941(3) 0.43843(13) 0.0391(5) Uani d . 1 . . C
C5 1.18246(15) 0.0637(5) 0.37143(19) 0.0915(11) Uani d . 1 . . C
C6 1.09825(15) 0.0568(4) 0.33526(16) 0.0602(7) Uani d . 1 . . C
C7 1.07907(17) 0.0729(4) 0.25863(17) 0.0757(9) Uani d . 1 . . C
C8 0.99481(16) 0.0556(4) 0.25272(16) 0.0586(7) Uani d . 1 . . C
C9 0.93761(18) 0.0582(4) 0.18576(16) 0.0837(10) Uani d . 1 . . C
H5 0.9162 0.0188 0.3351 0.057 Uiso calc R 1 . . H
H5A 1.1854 0.1633 0.4056 0.137 Uiso calc R 1 . . H
H5B 1.2239 0.0759 0.3322 0.137 Uiso calc R 1 . . H
H5C 1.1921 -0.0435 0.3997 0.137 Uiso calc R 1 . . H
H7 1.1162 0.0919 0.2186 0.091 Uiso calc R 1 . . H
H9A 0.9458 -0.0470 0.1557 0.126 Uiso calc R 1 . . H
H9B 0.9489 0.1607 0.1549 0.126 Uiso calc R 1 . . H
H9C 0.8812 0.0624 0.2035 0.126 Uiso calc R 1 . . H

loop_
_atom_site_aniso_label
_atom_site_aniso_U_11
_atom_site_aniso_U_22
_atom_site_aniso_U_33
_atom_site_aniso_U_12
_atom_site_aniso_U_13
_atom_site_aniso_U_23
Mn1 0.0463(3) 0.0281(3) 0.0446(3) 0.0004(2) -0.0044(2) 0.0025(2)
C1 0.0381(13) 0.0379(15) 0.0450(14) -0.0037(11) -0.0029(11) -0.0064(11)
C2 0.0395(13) 0.0375(14) 0.0459(15) 0.0055(11) -0.0039(11) 0.0041(11)
C3 0.0388(13) 0.0391(13) 0.0587(15) -0.0022(11) 0.0021(12) 0.0049(12)
C4 0.0363(11) 0.0316(12) 0.0494(13) -0.0009(11) -0.0065(10) 0.0002(12)
C5 0.0429(16) 0.136(3) 0.096(2) -0.0024(17) 0.0040(17) 0.006(2)
C6 0.0418(15) 0.0723(19) 0.0665(19) 0.0001(12) 0.0101(14) 0.0007(15)
C7 0.0568(18) 0.114(3) 0.0565(19) -0.0065(17) 0.0209(15) 0.0046(18)
C8 0.0623(17) 0.0678(18) 0.0456(16) -0.0006(13) 0.0076(14) 0.0055(13)
C9 0.088(2) 0.110(3) 0.0532(18) -0.0109(19) -0.0085(16) 0.0110(17)
N1 0.0595(13) 0.0381(12) 0.0669(15) 0.0082(10) -0.0120(11) -0.0005(10)
N2 0.0635(13) 0.0349(12) 0.0674(14) -0.0058(11) -0.0162(11) 0.0040(10)
N3 0.0421(12) 0.0763(17) 0.0819(16) -0.0031(11) -0.0155(12) 0.0075(13)
N4 0.0391(10) 0.0533(13) 0.0491(12) 0.0010(9) 0.0028(10) 0.0040(9)
N5 0.0372(10) 0.0588(14) 0.0471(13) -0.0020(9) 0.0035(10) 0.0054(10)

loop_
_atom_type_symbol
_atom_type_description
_atom_type_scat_dispersion_real
_atom_type_scat_dispersion_imag
_atom_type_scat_source
C C 0.0033 0.0016 'International Tables Vol C Tables 4.2.6.8 and 6.1.1.4'
H H 0.0000 0.0000 'International Tables Vol C Tables 4.2.6.8 and 6.1.1.4'
N N 0.0061 0.0033 'International Tables Vol C Tables 4.2.6.8 and 6.1.1.4'
Mn Mn 0.3368 0.7283 'International Tables Vol C Tables 4.2.6.8 and 6.1.1.4'

loop_
_geom_angle_atom_site_label_1
_geom_angle_atom_site_label_2
_geom_angle_atom_site_label_3
_geom_angle_site_symmetry_1
_geom_angle_site_symmetry_3
_geom_angle
_geom_angle_publ_flag
N2 Mn1 N1 5_766 . 86.70(9) y
N2 Mn1 N1 1_545 . 93.30(9) y
N2 Mn1 N1 1_545 5_756 86.70(9) y
N2 Mn1 N4 5_766 5_756 89.26(7) y
N2 Mn1 N4 1_545 5_756 90.74(7) y
N1 Mn1 N4 . 5_756 91.55(7) y
N1 Mn1 N4 5_756 5_756 88.45(7) y
N1 Mn1 N4 . . 88.45(7) y
N1 C1 C4 . . 178.5(2) y
N2 C2 C4 . . 178.9(2) y
N3 C3 C4 . . 179.2(3) y
C2 C4 C1 . . 118.48(19) y
C2 C4 C3 . . 120.9(2) y
C1 C4 C3 . . 120.4(2) y
C6 C5 H5A . . 109.5 n
C6 C5 H5B . . 109.5 n
H5A C5 H5B . . 109.5 n
C6 C5 H5C . . 109.5 n
H5A C5 H5C . . 109.5 n
H5B C5 H5C . . 109.5 n
N4 C6 C7 . . 110.2(2) n
N4 C6 C5 . . 122.3(3) n
C7 C6 C5 . . 127.5(2) n
C8 C7 C6 . . 106.7(2) n
C8 C7 H7 . . 126.6 n
C6 C7 H7 . . 126.6 n
N5 C8 C7 . . 105.7(2) n
N5 C8 C9 . . 122.1(2) n
C7 C8 C9 . . 132.3(3) n
C8 C9 H9A . . 109.5 n
C8 C9 H9B . . 109.5 n
H9A C9 H9B . . 109.5 n
C8 C9 H9C . . 109.5 n
H9A C9 H9C . . 109.5 n
H9B C9 H9C . . 109.5 n
C1 N1 Mn1 . . 156.8(2) y
C2 N2 Mn1 . 1_565 170.64(19) y
C6 N4 N5 . . 104.7(2) n
C6 N4 Mn1 . . 135.55(17) n
N5 N4 Mn1 . . 119.69(14) n
C8 N5 N4 . . 112.7(2) n
C8 N5 H5 . . 123.6 n
N4 N5 H5 . . 123.6 n

loop_
_geom_bond_atom_site_label_1
_geom_bond_atom_site_label_2
_geom_bond_site_symmetry_2
_geom_bond_distance
_geom_bond_publ_flag
Mn1 N2 5_766 2.226(2) y
Mn1 N1 . 2.227(2) y
Mn1 N4 . 2.231(2) y
C1 N1 . 1.149(3) y
C1 C4 . 1.397(3) y
C2 N2 . 1.145(3) y
C2 C4 . 1.392(3) y
C3 N3 . 1.141(3) y
C3 C4 . 1.402(3) y
C5 C6 . 1.497(3) n
C5 H5A . 0.9600 n
C5 H5B . 0.9600 n
C5 H5C . 0.9600 n
C6 N4 . 1.323(3) n
C6 C7 . 1.377(4) n
C7 C8 . 1.367(3) n
C7 H7 . 0.9300 n
C8 N5 . 1.321(3) n
C8 C9 . 1.487(4) n
C9 H9A . 0.9600 n
C9 H9B . 0.9600 n
C9 H9C . 0.9600 n
N4 N5 . 1.354(3) n
N5 H5 . 0.8600 n

loop_
_geom_hbond_atom_site_label_D
_geom_hbond_atom_site_label_H
_geom_hbond_atom_site_label_A
_geom_hbond_site_symmetry_A
_geom_hbond_distance_DH
_geom_hbond_distance_HA
_geom_hbond_distance_DA
_geom_hbond_angle_DHA
N5 H5 N3 8_755 0.86 2.10 2.959(3) 173
